data_1571396
loop_
_publ_author_name
'Mochihara, Kazuki'
'Morimoto, Tatsuto'
'Ota, Kei'
'Marumoto, Shinsuke'
'Hashizume, Daisuke'
'Matsuo, Tsukasa'

_publ_section_title
;
 Approach to the &#x201C;Missing&#x201D; Diarylsilylene: Formation,
 Characterization, and Intramolecular C--H Bond Activation of Blue
 Diarylsilylenes with Bulky Rind Groups
;
_journal_issue 7
_journal_name_full 'International Journal of Molecular Sciences'
_journal_page_first 3761
_journal_paper_doi 10.3390/ijms25073761
_journal_volume 25
_journal_year 2024
_chemical_formula_moiety 'C56 H92 O Si'
_chemical_formula_sum 'C56 H92 O Si'
_chemical_formula_weight 809.38
_space_group_crystal_system monoclinic
_space_group_IT_number 14
_space_group_name_Hall '-P 2ybc'
_space_group_name_H-M_alt 'P 1 21/c 1'
_atom_sites_solution_hydrogens difmap
_atom_sites_solution_primary 'dual space'
_atom_sites_solution_secondary difmap
_audit_creation_method SHELXL-2019/3
_cell_angle_alpha 90
_cell_angle_beta 102.518(2)
_cell_angle_gamma 90
_cell_formula_units_Z 4
_cell_length_a 12.9236(3)
_cell_length_b 18.9633(4)
_cell_length_c 20.6577(5)
_cell_measurement_reflns_used 23979
_cell_measurement_temperature 100
_cell_measurement_theta_max 29.0150
_cell_measurement_theta_min 1.9280
_cell_volume 4942.3(2)
_computing_cell_refinement 'CrysAlisPro 1.171.43.90 (Rigaku OD, 2023)'
_computing_data_collection 'CrysAlisPro system (CCD 39.46e (release 04-06-2018))'
_computing_data_reduction 'CrysAlisPro 1.171.43.90 (Rigaku OD, 2023)'
_computing_molecular_graphics SHELXLE
_computing_publication_material 'SHELXL-2019/3 (Sheldrick, 2019)'
_computing_structure_refinement 'SHELXL-2019/3 (Sheldrick, 2019)'
_computing_structure_solution SHELXT-2018/2
_diffrn_ambient_temperature 100
_diffrn_detector_area_resol_mean 5.8140
_diffrn_measured_fraction_theta_full 1.000
_diffrn_measured_fraction_theta_max 0.961
_diffrn_measurement_device 'four-circle diffractometer'
_diffrn_measurement_device_type 'XtaLAB AFC12 (RINC): Kappa single'
_diffrn_measurement_method \w-scan
_diffrn_radiation_type MoK\a
_diffrn_radiation_wavelength 0.71073
_diffrn_reflns_av_R_equivalents 0.0700
_diffrn_reflns_av_unetI/netI 0.0501
_diffrn_reflns_Laue_measured_fraction_full 1.000
_diffrn_reflns_Laue_measured_fraction_max 0.961
_diffrn_reflns_limit_h_max 17
_diffrn_reflns_limit_h_min -17
_diffrn_reflns_limit_k_max 25
_diffrn_reflns_limit_k_min -25
_diffrn_reflns_limit_l_max 28
_diffrn_reflns_limit_l_min -28
_diffrn_reflns_number 122903
_diffrn_reflns_point_group_measured_fraction_full 1.000
_diffrn_reflns_point_group_measured_fraction_max 0.961
_diffrn_reflns_theta_full 25.242
_diffrn_reflns_theta_max 29.250
_diffrn_reflns_theta_min 1.939
_diffrn_source 'Rotating anode'
_exptl_absorpt_coefficient_mu 0.084
_exptl_absorpt_correction_T_max 1.000
_exptl_absorpt_correction_T_min 0.674
_exptl_absorpt_correction_type gaussian
_exptl_absorpt_process_details
;
CrysAlisPro 1.171.43.90 (Rigaku Oxford Diffraction, 2023)
Numerical absorption correction based on gaussian integration over
a multifaceted crystal model
Empirical absorption correction using spherical harmonics,
implemented in SCALE3 ABSPACK scaling algorithm.
;
_exptl_crystal_colour colourless
_exptl_crystal_density_diffrn 1.088
_exptl_crystal_description block
_exptl_crystal_F_000 1800
_exptl_crystal_size_max 0.270
_exptl_crystal_size_mid 0.180
_exptl_crystal_size_min 0.120
_refine_diff_density_max 0.427
_refine_diff_density_min -0.260
_refine_diff_density_rms 0.045
_refine_ls_extinction_method none
_refine_ls_goodness_of_fit_ref 1.048
_refine_ls_hydrogen_treatment mixed
_refine_ls_matrix_type full
_refine_ls_number_parameters 563
_refine_ls_number_reflns 12940
_refine_ls_number_restraints 3
_refine_ls_restrained_S_all 1.048
_refine_ls_R_factor_all 0.0657
_refine_ls_R_factor_gt 0.0455
_refine_ls_shift/su_max 0.001
_refine_ls_shift/su_mean 0.000
_refine_ls_structure_factor_coef Fsqd
_refine_ls_weighting_details 'w=1/[\s^2^(Fo^2^)+(0.0506P)^2^+1.2550P] where P=(Fo^2^+2Fc^2^)/3'
_refine_ls_weighting_scheme calc
_refine_ls_wR_factor_gt 0.1070
_refine_ls_wR_factor_ref 0.1147
_reflns_Friedel_coverage 0.000
_reflns_number_gt 9996
_reflns_number_total 12940
_reflns_threshold_expression 'I > 2\s(I)'
_cod_data_source_file 5b.cif
_cod_data_source_block Silanol
_cod_depositor_comments
;
The following automatic conversions were performed:

data item '_exptl_absorpt_correction_type' value 'Gaussian' was
changed to 'gaussian' in accordance with the
/home/data/users/saulius/crontab/automatic-downloads/current/MDPI/lib/dictionaries/cif_core.dic
dictionary named 'cif_core.dic' version 2.4.2 last updated on
2011-04-26.

Automatic conversion script
Id: cif_fix_values 8170 2020-07-09 18:12:32Z antanas 
;
_cod_original_sg_symbol_H-M 'P 21/c'
_cod_database_code 1571396
_shelx_shelxl_version_number 2019/3
_shelx_space_group_comment
;
The symmetry employed for this shelxl refinement is uniquely defined
by the following loop, which should always be used as a source of
symmetry information in preference to the above space-group names.
They are only intended as comments.
;
_shelx_estimated_absorpt_t_min 0.978
_shelx_estimated_absorpt_t_max 0.990

loop_
_space_group_symop_operation_xyz
'x, y, z'
'-x, y+1/2, -z+1/2'
'-x, -y, -z'
'x, -y-1/2, z-1/2'

loop_
_atom_site_label
_atom_site_type_symbol
_atom_site_fract_x
_atom_site_fract_y
_atom_site_fract_z
_atom_site_U_iso_or_equiv
_atom_site_adp_type
_atom_site_occupancy
_atom_site_site_symmetry_order
_atom_site_calc_flag
_atom_site_refinement_flags_posn
_atom_site_refinement_flags_adp
_atom_site_refinement_flags_occupancy
_atom_site_disorder_assembly
_atom_site_disorder_group
Si1 Si 0.36343(2) 0.34192(2) 0.18825(2) 0.01429(8) Uani 1 1 d D . . . .
H2A H 0.405(3) 0.3976(18) 0.1536(17) 0.021 Uiso 0.525(3) 1 d D U P . .
H2B H 0.351(3) 0.2720(16) 0.1602(19) 0.021 Uiso 0.475(3) 1 d D U P . .
O1A O 0.37286(15) 0.27232(10) 0.14510(9) 0.0182(5) Uani 0.525(3) 1 d D . P A 1
H1A H 0.416(2) 0.2372(13) 0.1619(17) 0.053(11) Uiso 0.525(3) 1 d D . P A 1
O1B O 0.40594(19) 0.39059(12) 0.13511(10) 0.0200(6) Uani 0.475(3) 1 d D . P A -2
H1B H 0.374(3) 0.4232(16) 0.1076(16) 0.052(12) Uiso 0.475(3) 1 d D . P A -2
C1 C 0.22111(9) 0.37280(6) 0.18243(6) 0.0137(2) Uani 1 1 d . . . . .
C2 C 0.13377(9) 0.33768(6) 0.14002(6) 0.0135(2) Uani 1 1 d . . . . .
C3 C 0.12860(9) 0.28405(6) 0.08151(6) 0.0147(2) Uani 1 1 d . . . . .
C4 C 0.00991(9) 0.28848(7) 0.04540(6) 0.0175(2) Uani 1 1 d . . . . .
H4A H 0.001756 0.320826 0.007008 0.021 Uiso 1 1 calc R U . . .
H4B H -0.015898 0.241272 0.028833 0.021 Uiso 1 1 calc R U . . .
C5 C -0.05486(9) 0.31565(6) 0.09423(6) 0.0153(2) Uani 1 1 d . . . . .
C6 C 0.02909(9) 0.35522(6) 0.14327(6) 0.0141(2) Uani 1 1 d . . . . .
C7 C 0.00769(9) 0.40503(6) 0.18734(6) 0.0164(2) Uani 1 1 d . . . . .
H7 H -0.062601 0.411620 0.193153 0.020 Uiso 1 1 calc R U . . .
C8 C 0.09005(9) 0.44519(6) 0.22290(6) 0.0155(2) Uani 1 1 d . . . . .
C9 C 0.07744(10) 0.50463(6) 0.26949(6) 0.0191(2) Uani 1 1 d . . . . .
C10 C 0.18402(10) 0.54376(6) 0.27568(7) 0.0208(3) Uani 1 1 d . . . . .
H10A H 0.209511 0.560762 0.321688 0.025 Uiso 1 1 calc R U . . .
H10B H 0.174538 0.585047 0.245639 0.025 Uiso 1 1 calc R U . . .
C11 C 0.26642(9) 0.49197(6) 0.25691(6) 0.0194(3) Uani 1 1 d . . . . .
C12 C 0.19519(9) 0.43181(6) 0.21950(6) 0.0147(2) Uani 1 1 d . . . . .
C13 C 0.19700(10) 0.30558(7) 0.03169(6) 0.0189(2) Uani 1 1 d . . . . .
H13A H 0.271812 0.293856 0.051479 0.023 Uiso 1 1 calc R U . . .
H13B H 0.175059 0.276478 -0.008749 0.023 Uiso 1 1 calc R U . . .
C14 C 0.19158(11) 0.38270(7) 0.01113(7) 0.0258(3) Uani 1 1 d . . . . .
H14A H 0.236772 0.390445 -0.020660 0.039 Uiso 1 1 calc R U . . .
H14B H 0.216244 0.412304 0.050324 0.039 Uiso 1 1 calc R U . . .
H14C H 0.118217 0.395058 -0.009515 0.039 Uiso 1 1 calc R U . . .
C15 C 0.15517(10) 0.20679(6) 0.10451(6) 0.0179(2) Uani 1 1 d . . . . .
H15A H 0.230475 0.204876 0.128076 0.022 Uiso 1 1 calc R U . . .
H15B H 0.111835 0.194235 0.136888 0.022 Uiso 1 1 calc R U . . .
C16 C 0.13714(12) 0.15070(7) 0.04982(7) 0.0271(3) Uani 1 1 d . . . . .
H16A H 0.061601 0.148685 0.028677 0.041 Uiso 1 1 calc R U . . .
H16B H 0.160261 0.104649 0.069196 0.041 Uiso 1 1 calc R U . . .
H16C H 0.178021 0.162904 0.016613 0.041 Uiso 1 1 calc R U . . .
C17 C -0.14696(10) 0.36379(7) 0.05980(6) 0.0217(3) Uani 1 1 d . . . . .
H17A H -0.195069 0.335710 0.025551 0.026 Uiso 1 1 calc R U . . .
H17B H -0.187595 0.378048 0.093148 0.026 Uiso 1 1 calc R U . . .
C18 C -0.11586(12) 0.43035(8) 0.02705(7) 0.0322(3) Uani 1 1 d . . . . .
H18A H -0.088641 0.417346 -0.012054 0.048 Uiso 1 1 calc R U . . .
H18B H -0.060832 0.455682 0.058609 0.048 Uiso 1 1 calc R U . . .
H18C H -0.178129 0.460752 0.013585 0.048 Uiso 1 1 calc R U . . .
C19 C -0.09995(9) 0.25630(6) 0.13149(6) 0.0175(2) Uani 1 1 d . . . . .
H19A H -0.040260 0.226637 0.154631 0.021 Uiso 1 1 calc R U . . .
H19B H -0.132506 0.278166 0.165782 0.021 Uiso 1 1 calc R U . . .
C20 C -0.18205(11) 0.20862(7) 0.08846(7) 0.0267(3) Uani 1 1 d . . . . .
H20A H -0.243608 0.236790 0.067139 0.040 Uiso 1 1 calc R U . . .
H20B H -0.204413 0.172198 0.116188 0.040 Uiso 1 1 calc R U . . .
H20C H -0.150899 0.186223 0.054397 0.040 Uiso 1 1 calc R U . . .
C21 C -0.01926(10) 0.55215(7) 0.24299(7) 0.0267(3) Uani 1 1 d . . . . .
H21A H -0.084170 0.525081 0.244570 0.032 Uiso 1 1 calc R U . . .
H21B H -0.016334 0.592760 0.273455 0.032 Uiso 1 1 calc R U . . .
C22 C -0.02979(12) 0.58041(8) 0.17324(8) 0.0358(3) Uani 1 1 d . . . . .
H22A H -0.022389 0.541552 0.143293 0.054 Uiso 1 1 calc R U . . .
H22B H 0.025723 0.615506 0.172824 0.054 Uiso 1 1 calc R U . . .
H22C H -0.099519 0.602443 0.158487 0.054 Uiso 1 1 calc R U . . .
C23 C 0.06501(11) 0.47043(7) 0.33556(7) 0.0250(3) Uani 1 1 d . . . . .
H23A H 0.001686 0.439616 0.326096 0.030 Uiso 1 1 calc R U . . .
H23B H 0.127312 0.439860 0.351831 0.030 Uiso 1 1 calc R U . . .
C24 C 0.05418(13) 0.52085(9) 0.39122(8) 0.0385(4) Uani 1 1 d . . . . .
H24A H 0.116994 0.551150 0.402078 0.058 Uiso 1 1 calc R U . . .
H24B H 0.047730 0.493704 0.430516 0.058 Uiso 1 1 calc R U . . .
H24C H -0.009139 0.550113 0.376829 0.058 Uiso 1 1 calc R U . . .
C25 C 0.32757(11) 0.52992(8) 0.21063(8) 0.0302(3) Uani 1 1 d . . . . .
H25A H 0.357520 0.574142 0.232420 0.036 Uiso 1 1 calc R U . . .
H25B H 0.387757 0.499702 0.205527 0.036 Uiso 1 1 calc R U . . .
C26 C 0.26303(14) 0.54790(8) 0.14201(8) 0.0382(4) Uani 1 1 d . . . . .
H26A H 0.309242 0.569585 0.115757 0.057 Uiso 1 1 calc R U . . .
H26B H 0.206479 0.580962 0.146020 0.057 Uiso 1 1 calc R U . . .
H26C H 0.231746 0.504736 0.120001 0.057 Uiso 1 1 calc R U . . .
C27 C 0.34385(11) 0.46811(7) 0.32115(7) 0.0299(3) Uani 1 1 d . . . . .
H27A H 0.301790 0.450651 0.352589 0.036 Uiso 1 1 calc R U . . .
H27B H 0.386044 0.427988 0.310249 0.036 Uiso 1 1 calc R U . . .
C28 C 0.42075(13) 0.52509(9) 0.35628(9) 0.0432(4) Uani 1 1 d . . . . .
H28A H 0.469257 0.538620 0.327950 0.065 Uiso 1 1 calc R U . . .
H28B H 0.461572 0.506435 0.398368 0.065 Uiso 1 1 calc R U . . .
H28C H 0.380392 0.566488 0.364904 0.065 Uiso 1 1 calc R U . . .
C29 C 0.45980(9) 0.32648(6) 0.27202(6) 0.0134(2) Uani 1 1 d . . . . .
C30 C 0.43230(9) 0.28668(6) 0.32508(6) 0.0141(2) Uani 1 1 d . . . . .
C31 C 0.32784(9) 0.24813(6) 0.32900(6) 0.0145(2) Uani 1 1 d . . . . .
C32 C 0.35730(9) 0.20538(6) 0.39505(6) 0.0167(2) Uani 1 1 d . . . . .
H32A H 0.307699 0.217391 0.423791 0.020 Uiso 1 1 calc R U . . .
H32B H 0.351116 0.154246 0.385343 0.020 Uiso 1 1 calc R U . . .
C33 C 0.47212(9) 0.22311(6) 0.43129(6) 0.0173(2) Uani 1 1 d . . . . .
C34 C 0.50665(9) 0.27444(6) 0.38393(6) 0.0157(2) Uani 1 1 d . . . . .
C35 C 0.60707(9) 0.30376(7) 0.39521(6) 0.0179(2) Uani 1 1 d . . . . .
H35 H 0.654295 0.298995 0.437169 0.021 Uiso 1 1 calc R U . . .
C36 C 0.63734(9) 0.33999(6) 0.34449(6) 0.0161(2) Uani 1 1 d . . . . .
C37 C 0.74698(9) 0.37056(7) 0.34817(6) 0.0186(2) Uani 1 1 d . . . . .
C38 C 0.75022(9) 0.37427(7) 0.27424(6) 0.0185(2) Uani 1 1 d . . . . .
H38A H 0.787915 0.332651 0.261827 0.022 Uiso 1 1 calc R U . . .
H38B H 0.788538 0.417216 0.265478 0.022 Uiso 1 1 calc R U . . .
C39 C 0.63388(9) 0.37595(6) 0.23240(6) 0.0152(2) Uani 1 1 d . . . . .
C40 C 0.56821(9) 0.34900(6) 0.28247(6) 0.0142(2) Uani 1 1 d . . . . .
C41 C 0.23934(9) 0.30102(6) 0.33491(6) 0.0179(2) Uani 1 1 d . . . . .
H41A H 0.262653 0.328277 0.376387 0.022 Uiso 1 1 calc R U . . .
H41B H 0.230869 0.334705 0.297515 0.022 Uiso 1 1 calc R U . . .
C42 C 0.13099(10) 0.26846(7) 0.33508(7) 0.0245(3) Uani 1 1 d . . . . .
H42A H 0.100909 0.248534 0.291274 0.037 Uiso 1 1 calc R U . . .
H42B H 0.083432 0.304947 0.345524 0.037 Uiso 1 1 calc R U . . .
H42C H 0.139274 0.231069 0.368556 0.037 Uiso 1 1 calc R U . . .
C43 C 0.28926(10) 0.19856(6) 0.26979(6) 0.0182(2) Uani 1 1 d . . . . .
H43A H 0.230498 0.169557 0.279143 0.022 Uiso 1 1 calc R U . . .
H43B H 0.260065 0.227690 0.230281 0.022 Uiso 1 1 calc R U . . .
C44 C 0.37270(11) 0.14925(7) 0.25282(7) 0.0242(3) Uani 1 1 d . . . . .
H44A H 0.340952 0.120989 0.213847 0.036 Uiso 1 1 calc R U . . .
H44B H 0.399333 0.117933 0.290482 0.036 Uiso 1 1 calc R U . . .
H44C H 0.431441 0.177120 0.243214 0.036 Uiso 1 1 calc R U . . .
C45 C 0.48119(10) 0.25486(7) 0.50091(6) 0.0235(3) Uani 1 1 d . . . . .
H45A H 0.449510 0.221204 0.527726 0.028 Uiso 1 1 calc R U . . .
H45B H 0.557322 0.259275 0.522118 0.028 Uiso 1 1 calc R U . . .
C46 C 0.42921(12) 0.32622(8) 0.50371(7) 0.0321(3) Uani 1 1 d . . . . .
H46A H 0.459721 0.360346 0.477482 0.048 Uiso 1 1 calc R U . . .
H46B H 0.441534 0.342227 0.549859 0.048 Uiso 1 1 calc R U . . .
H46C H 0.352823 0.322179 0.485605 0.048 Uiso 1 1 calc R U . . .
C47 C 0.54387(10) 0.15709(7) 0.43641(7) 0.0241(3) Uani 1 1 d . . . . .
H47A H 0.539042 0.138101 0.391213 0.029 Uiso 1 1 calc R U . . .
H47B H 0.618205 0.171898 0.453625 0.029 Uiso 1 1 calc R U . . .
C48 C 0.51802(12) 0.09761(8) 0.48046(7) 0.0298(3) Uani 1 1 d . . . . .
H48A H 0.443506 0.083996 0.465534 0.045 Uiso 1 1 calc R U . . .
H48B H 0.530599 0.113898 0.526524 0.045 Uiso 1 1 calc R U . . .
H48C H 0.563412 0.056863 0.477507 0.045 Uiso 1 1 calc R U . . .
C49 C 0.75352(11) 0.44586(7) 0.37853(7) 0.0252(3) Uani 1 1 d . . . . .
H49A H 0.825434 0.464694 0.379981 0.030 Uiso 1 1 calc R U . . .
H49B H 0.702678 0.476411 0.348272 0.030 Uiso 1 1 calc R U . . .
C50 C 0.73104(14) 0.45201(9) 0.44786(7) 0.0375(4) Uani 1 1 d . . . . .
H50A H 0.736011 0.501542 0.461707 0.056 Uiso 1 1 calc R U . . .
H50B H 0.783068 0.424094 0.479086 0.056 Uiso 1 1 calc R U . . .
H50C H 0.659591 0.434330 0.447301 0.056 Uiso 1 1 calc R U . . .
C51 C 0.83759(10) 0.32507(8) 0.38828(7) 0.0243(3) Uani 1 1 d . . . . .
H51A H 0.905752 0.347756 0.386119 0.029 Uiso 1 1 calc R U . . .
H51B H 0.831785 0.325510 0.435288 0.029 Uiso 1 1 calc R U . . .
C52 C 0.84178(12) 0.24863(8) 0.36660(7) 0.0318(3) Uani 1 1 d . . . . .
H52A H 0.857304 0.246973 0.322245 0.048 Uiso 1 1 calc R U . . .
H52B H 0.773262 0.226021 0.365594 0.048 Uiso 1 1 calc R U . . .
H52C H 0.897475 0.223661 0.397989 0.048 Uiso 1 1 calc R U . . .
C53 C 0.60846(10) 0.45248(6) 0.20786(6) 0.0186(2) Uani 1 1 d . . . . .
H53A H 0.531717 0.455734 0.187896 0.022 Uiso 1 1 calc R U . . .
H53B H 0.623343 0.484379 0.246708 0.022 Uiso 1 1 calc R U . . .
C54 C 0.67014(10) 0.47889(7) 0.15703(6) 0.0218(3) Uani 1 1 d . . . . .
H54A H 0.648844 0.451848 0.115870 0.033 Uiso 1 1 calc R U . . .
H54B H 0.746289 0.472744 0.174818 0.033 Uiso 1 1 calc R U . . .
H54C H 0.654696 0.528960 0.147933 0.033 Uiso 1 1 calc R U . . .
C55 C 0.62396(9) 0.32411(6) 0.17339(6) 0.0167(2) Uani 1 1 d . . . . .
H55A H 0.553847 0.331185 0.143363 0.020 Uiso 1 1 calc R U . . .
H55B H 0.678589 0.336432 0.148303 0.020 Uiso 1 1 calc R U . . .
C56 C 0.63573(10) 0.24587(7) 0.19185(7) 0.0223(3) Uani 1 1 d . . . . .
H56A H 0.621213 0.217279 0.151371 0.033 Uiso 1 1 calc R U . . .
H56B H 0.585388 0.233514 0.219318 0.033 Uiso 1 1 calc R U . . .
H56C H 0.708140 0.236756 0.216668 0.033 Uiso 1 1 calc R U . . .

loop_
_atom_site_aniso_label
_atom_site_aniso_U_11
_atom_site_aniso_U_22
_atom_site_aniso_U_33
_atom_site_aniso_U_23
_atom_site_aniso_U_13
_atom_site_aniso_U_12
Si1 0.01265(15) 0.01640(16) 0.01435(16) 0.00201(12) 0.00413(12) 0.00241(12)
O1A 0.0177(10) 0.0204(9) 0.0159(10) -0.0020(7) 0.0024(7) 0.0026(7)
O1B 0.0162(9) 0.0238(11) 0.0212(12) 0.0060(9) 0.0067(9) 0.0035(8)
C1 0.0137(5) 0.0129(5) 0.0147(5) 0.0032(4) 0.0036(4) 0.0007(4)
C2 0.0146(5) 0.0127(5) 0.0137(5) 0.0020(4) 0.0041(4) 0.0011(4)
C3 0.0153(5) 0.0157(6) 0.0138(5) -0.0009(4) 0.0046(4) -0.0003(4)
C4 0.0160(6) 0.0221(6) 0.0143(6) -0.0012(5) 0.0028(4) -0.0006(5)
C5 0.0130(5) 0.0168(6) 0.0157(6) -0.0001(4) 0.0022(4) 0.0007(4)
C6 0.0135(5) 0.0141(5) 0.0149(5) 0.0024(4) 0.0034(4) -0.0003(4)
C7 0.0129(5) 0.0167(6) 0.0206(6) 0.0009(5) 0.0056(5) 0.0015(4)
C8 0.0162(5) 0.0127(5) 0.0181(6) 0.0008(4) 0.0051(4) 0.0015(4)
C9 0.0170(6) 0.0155(6) 0.0257(6) -0.0054(5) 0.0066(5) 0.0003(5)
C10 0.0180(6) 0.0145(6) 0.0308(7) -0.0049(5) 0.0075(5) -0.0008(5)
C11 0.0163(6) 0.0150(6) 0.0265(7) -0.0052(5) 0.0035(5) -0.0006(4)
C12 0.0148(5) 0.0127(5) 0.0165(6) 0.0016(4) 0.0030(4) -0.0004(4)
C13 0.0181(6) 0.0229(6) 0.0176(6) -0.0003(5) 0.0078(5) -0.0005(5)
C14 0.0317(7) 0.0256(7) 0.0230(7) 0.0055(5) 0.0121(6) -0.0004(6)
C15 0.0197(6) 0.0160(6) 0.0193(6) -0.0018(5) 0.0067(5) 0.0002(5)
C16 0.0337(7) 0.0199(7) 0.0292(7) -0.0067(5) 0.0102(6) -0.0029(6)
C17 0.0158(6) 0.0231(6) 0.0247(7) 0.0019(5) 0.0011(5) 0.0021(5)
C18 0.0333(8) 0.0270(7) 0.0329(8) 0.0108(6) -0.0006(6) 0.0046(6)
C19 0.0163(6) 0.0176(6) 0.0195(6) -0.0010(5) 0.0058(5) -0.0013(4)
C20 0.0281(7) 0.0253(7) 0.0280(7) -0.0052(6) 0.0087(6) -0.0098(6)
C21 0.0202(6) 0.0200(6) 0.0404(8) -0.0092(6) 0.0076(6) 0.0037(5)
C22 0.0341(8) 0.0240(7) 0.0472(9) 0.0024(7) 0.0038(7) 0.0116(6)
C23 0.0253(7) 0.0257(7) 0.0259(7) -0.0077(5) 0.0099(5) -0.0062(5)
C24 0.0441(9) 0.0424(9) 0.0329(8) -0.0182(7) 0.0169(7) -0.0135(7)
C25 0.0238(7) 0.0236(7) 0.0477(9) -0.0112(6) 0.0177(6) -0.0090(5)
C26 0.0566(10) 0.0244(7) 0.0405(9) 0.0007(6) 0.0260(8) -0.0124(7)
C27 0.0267(7) 0.0211(7) 0.0356(8) -0.0115(6) -0.0072(6) 0.0051(5)
C28 0.0319(8) 0.0357(9) 0.0522(10) -0.0206(8) -0.0126(7) 0.0013(7)
C29 0.0134(5) 0.0117(5) 0.0155(6) 0.0003(4) 0.0043(4) 0.0008(4)
C30 0.0135(5) 0.0124(5) 0.0176(6) 0.0002(4) 0.0057(4) -0.0002(4)
C31 0.0139(5) 0.0143(5) 0.0159(6) 0.0020(4) 0.0047(4) -0.0018(4)
C32 0.0165(5) 0.0177(6) 0.0163(6) 0.0033(5) 0.0047(4) -0.0019(4)
C33 0.0158(5) 0.0199(6) 0.0164(6) 0.0042(5) 0.0040(4) -0.0011(5)
C34 0.0159(5) 0.0168(6) 0.0155(6) 0.0012(4) 0.0057(4) 0.0001(4)
C35 0.0151(5) 0.0227(6) 0.0148(6) 0.0015(5) 0.0012(4) -0.0014(5)
C36 0.0133(5) 0.0168(6) 0.0181(6) -0.0007(5) 0.0033(4) -0.0016(4)
C37 0.0144(5) 0.0221(6) 0.0194(6) 0.0017(5) 0.0035(5) -0.0047(5)
C38 0.0135(5) 0.0222(6) 0.0202(6) 0.0033(5) 0.0045(5) -0.0021(5)
C39 0.0132(5) 0.0163(6) 0.0165(6) 0.0024(4) 0.0044(4) -0.0004(4)
C40 0.0151(5) 0.0124(5) 0.0161(5) 0.0004(4) 0.0055(4) -0.0008(4)
C41 0.0153(5) 0.0189(6) 0.0209(6) 0.0027(5) 0.0067(5) -0.0002(5)
C42 0.0174(6) 0.0278(7) 0.0299(7) 0.0037(6) 0.0089(5) -0.0006(5)
C43 0.0196(6) 0.0177(6) 0.0176(6) 0.0005(5) 0.0047(5) -0.0048(5)
C44 0.0327(7) 0.0161(6) 0.0254(7) -0.0015(5) 0.0097(6) -0.0018(5)
C45 0.0217(6) 0.0320(7) 0.0172(6) 0.0020(5) 0.0047(5) -0.0051(5)
C46 0.0400(8) 0.0330(8) 0.0254(7) -0.0063(6) 0.0114(6) -0.0037(6)
C47 0.0213(6) 0.0248(7) 0.0256(7) 0.0078(5) 0.0040(5) 0.0033(5)
C48 0.0335(8) 0.0257(7) 0.0284(7) 0.0099(6) 0.0025(6) 0.0019(6)
C49 0.0248(7) 0.0248(7) 0.0263(7) -0.0023(5) 0.0056(5) -0.0094(5)
C50 0.0520(10) 0.0326(8) 0.0278(8) -0.0074(6) 0.0086(7) -0.0128(7)
C51 0.0147(6) 0.0350(8) 0.0219(7) 0.0051(6) 0.0012(5) -0.0029(5)
C52 0.0262(7) 0.0353(8) 0.0313(8) 0.0084(6) 0.0003(6) 0.0075(6)
C53 0.0178(6) 0.0158(6) 0.0232(6) 0.0027(5) 0.0066(5) -0.0005(5)
C54 0.0230(6) 0.0192(6) 0.0241(7) 0.0055(5) 0.0072(5) -0.0008(5)
C55 0.0157(5) 0.0184(6) 0.0171(6) 0.0006(5) 0.0062(5) 0.0006(4)
C56 0.0225(6) 0.0193(6) 0.0279(7) -0.0006(5) 0.0115(5) 0.0004(5)

loop_
_atom_type_symbol
_atom_type_description
_atom_type_scat_dispersion_real
_atom_type_scat_dispersion_imag
_atom_type_scat_source
C C 0.0033 0.0016 'International Tables Vol C Tables 4.2.6.8 and 6.1.1.4'
H H 0.0000 0.0000 'International Tables Vol C Tables 4.2.6.8 and 6.1.1.4'
O O 0.0106 0.0060 'International Tables Vol C Tables 4.2.6.8 and 6.1.1.4'
Si Si 0.0817 0.0704 'International Tables Vol C Tables 4.2.6.8 and 6.1.1.4'

loop_
_geom_angle_atom_site_label_1
_geom_angle_atom_site_label_2
_geom_angle_atom_site_label_3
_geom_angle
_geom_angle_site_symmetry_1
_geom_angle_site_symmetry_3
_geom_angle_publ_flag
O1A Si1 C1 113.81(8) . . ?
O1B Si1 C1 104.26(9) . . ?
O1A Si1 C29 105.13(8) . . ?
O1B Si1 C29 116.64(9) . . ?
C1 Si1 C29 122.05(5) . . ?
O1A Si1 H2A 104.1(15) . . ?
O1B Si1 H2A 13.8(15) . . ?
C1 Si1 H2A 101.6(16) . . ?
C29 Si1 H2A 108.7(16) . . ?
O1A Si1 H2B 16.2(16) . . ?
O1B Si1 H2B 106.0(16) . . ?
C1 Si1 H2B 103.6(17) . . ?
C29 Si1 H2B 102.4(17) . . ?
H2A Si1 H2B 120(2) . . ?
Si1 O1A H2B 60(4) . . ?
Si1 O1A H1A 121(2) . . ?
H2B O1A H1A 98(5) . . ?
Si1 O1B H2A 58(4) . . ?
Si1 O1B H1B 131(3) . . ?
H2A O1B H1B 106(6) . . ?
C2 C1 C12 116.36(10) . . ?
C2 C1 Si1 121.07(8) . . ?
C12 C1 Si1 122.57(8) . . ?
C6 C2 C1 119.87(10) . . ?
C6 C2 C3 107.98(9) . . ?
C1 C2 C3 131.89(10) . . ?
C13 C3 C15 109.34(9) . . ?
C13 C3 C4 108.20(9) . . ?
C15 C3 C4 109.07(9) . . ?
C13 C3 C2 113.92(9) . . ?
C15 C3 C2 113.90(9) . . ?
C4 C3 C2 101.96(9) . . ?
C5 C4 C3 108.96(9) . . ?
C5 C4 H4A 109.9 . . ?
C3 C4 H4A 109.9 . . ?
C5 C4 H4B 109.9 . . ?
C3 C4 H4B 109.9 . . ?
H4A C4 H4B 108.3 . . ?
C6 C5 C4 101.11(9) . . ?
C6 C5 C17 112.59(10) . . ?
C4 C5 C17 111.82(10) . . ?
C6 C5 C19 108.69(9) . . ?
C4 C5 C19 113.64(10) . . ?
C17 C5 C19 108.85(9) . . ?
C7 C6 C2 121.64(11) . . ?
C7 C6 C5 124.30(10) . . ?
C2 C6 C5 114.05(10) . . ?
C6 C7 C8 119.06(11) . . ?
C6 C7 H7 120.5 . . ?
C8 C7 H7 120.5 . . ?
C7 C8 C12 121.15(11) . . ?
C7 C8 C9 124.83(10) . . ?
C12 C8 C9 113.99(10) . . ?
C8 C9 C21 113.59(11) . . ?
C8 C9 C10 101.14(9) . . ?
C21 C9 C10 112.83(10) . . ?
C8 C9 C23 107.11(10) . . ?
C21 C9 C23 109.05(10) . . ?
C10 C9 C23 112.87(11) . . ?
C9 C10 C11 108.77(10) . . ?
C9 C10 H10A 109.9 . . ?
C11 C10 H10A 109.9 . . ?
C9 C10 H10B 109.9 . . ?
C11 C10 H10B 109.9 . . ?
H10A C10 H10B 108.3 . . ?
C25 C11 C27 110.17(11) . . ?
C25 C11 C10 109.23(10) . . ?
C27 C11 C10 108.72(11) . . ?
C25 C11 C12 111.10(10) . . ?
C27 C11 C12 114.43(10) . . ?
C10 C11 C12 102.84(9) . . ?
C8 C12 C1 120.63(10) . . ?
C8 C12 C11 108.51(10) . . ?
C1 C12 C11 130.75(10) . . ?
C14 C13 C3 116.14(10) . . ?
C14 C13 H13A 108.3 . . ?
C3 C13 H13A 108.3 . . ?
C14 C13 H13B 108.3 . . ?
C3 C13 H13B 108.3 . . ?
H13A C13 H13B 107.4 . . ?
C13 C14 H14A 109.5 . . ?
C13 C14 H14B 109.5 . . ?
H14A C14 H14B 109.5 . . ?
C13 C14 H14C 109.5 . . ?
H14A C14 H14C 109.5 . . ?
H14B C14 H14C 109.5 . . ?
C16 C15 C3 116.13(10) . . ?
C16 C15 H15A 108.3 . . ?
C3 C15 H15A 108.3 . . ?
C16 C15 H15B 108.3 . . ?
C3 C15 H15B 108.3 . . ?
H15A C15 H15B 107.4 . . ?
C15 C16 H16A 109.5 . . ?
C15 C16 H16B 109.5 . . ?
H16A C16 H16B 109.5 . . ?
C15 C16 H16C 109.5 . . ?
H16A C16 H16C 109.5 . . ?
H16B C16 H16C 109.5 . . ?
C18 C17 C5 116.22(11) . . ?
C18 C17 H17A 108.2 . . ?
C5 C17 H17A 108.2 . . ?
C18 C17 H17B 108.2 . . ?
C5 C17 H17B 108.2 . . ?
H17A C17 H17B 107.4 . . ?
C17 C18 H18A 109.5 . . ?
C17 C18 H18B 109.5 . . ?
H18A C18 H18B 109.5 . . ?
C17 C18 H18C 109.5 . . ?
H18A C18 H18C 109.5 . . ?
H18B C18 H18C 109.5 . . ?
C20 C19 C5 115.53(10) . . ?
C20 C19 H19A 108.4 . . ?
C5 C19 H19A 108.4 . . ?
C20 C19 H19B 108.4 . . ?
C5 C19 H19B 108.4 . . ?
H19A C19 H19B 107.5 . . ?
C19 C20 H20A 109.5 . . ?
C19 C20 H20B 109.5 . . ?
H20A C20 H20B 109.5 . . ?
C19 C20 H20C 109.5 . . ?
H20A C20 H20C 109.5 . . ?
H20B C20 H20C 109.5 . . ?
C22 C21 C9 116.30(11) . . ?
C22 C21 H21A 108.2 . . ?
C9 C21 H21A 108.2 . . ?
C22 C21 H21B 108.2 . . ?
C9 C21 H21B 108.2 . . ?
H21A C21 H21B 107.4 . . ?
C21 C22 H22A 109.5 . . ?
C21 C22 H22B 109.5 . . ?
H22A C22 H22B 109.5 . . ?
C21 C22 H22C 109.5 . . ?
H22A C22 H22C 109.5 . . ?
H22B C22 H22C 109.5 . . ?
C24 C23 C9 116.45(12) . . ?
C24 C23 H23A 108.2 . . ?
C9 C23 H23A 108.2 . . ?
C24 C23 H23B 108.2 . . ?
C9 C23 H23B 108.2 . . ?
H23A C23 H23B 107.3 . . ?
C23 C24 H24A 109.5 . . ?
C23 C24 H24B 109.5 . . ?
H24A C24 H24B 109.5 . . ?
C23 C24 H24C 109.5 . . ?
H24A C24 H24C 109.5 . . ?
H24B C24 H24C 109.5 . . ?
C26 C25 C11 115.54(11) . . ?
C26 C25 H25A 108.4 . . ?
C11 C25 H25A 108.4 . . ?
C26 C25 H25B 108.4 . . ?
C11 C25 H25B 108.4 . . ?
H25A C25 H25B 107.5 . . ?
C25 C26 H26A 109.5 . . ?
C25 C26 H26B 109.5 . . ?
H26A C26 H26B 109.5 . . ?
C25 C26 H26C 109.5 . . ?
H26A C26 H26C 109.5 . . ?
H26B C26 H26C 109.5 . . ?
C28 C27 C11 115.53(12) . . ?
C28 C27 H27A 108.4 . . ?
C11 C27 H27A 108.4 . . ?
C28 C27 H27B 108.4 . . ?
C11 C27 H27B 108.4 . . ?
H27A C27 H27B 107.5 . . ?
C27 C28 H28A 109.5 . . ?
C27 C28 H28B 109.5 . . ?
H28A C28 H28B 109.5 . . ?
C27 C28 H28C 109.5 . . ?
H28A C28 H28C 109.5 . . ?
H28B C28 H28C 109.5 . . ?
C40 C29 C30 115.85(10) . . ?
C40 C29 Si1 120.71(8) . . ?
C30 C29 Si1 123.18(8) . . ?
C34 C30 C29 120.94(10) . . ?
C34 C30 C31 108.57(9) . . ?
C29 C30 C31 130.42(10) . . ?
C43 C31 C41 109.97(10) . . ?
C43 C31 C30 112.47(9) . . ?
C41 C31 C30 111.42(9) . . ?
C43 C31 C32 110.70(9) . . ?
C41 C31 C32 108.19(9) . . ?
C30 C31 C32 103.88(9) . . ?
C33 C32 C31 109.67(9) . . ?
C33 C32 H32A 109.7 . . ?
C31 C32 H32A 109.7 . . ?
C33 C32 H32B 109.7 . . ?
C31 C32 H32B 109.7 . . ?
H32A C32 H32B 108.2 . . ?
C34 C33 C45 112.25(10) . . ?
C34 C33 C32 102.30(9) . . ?
C45 C33 C32 114.06(10) . . ?
C34 C33 C47 107.94(10) . . ?
C45 C33 C47 109.22(10) . . ?
C32 C33 C47 110.78(10) . . ?
C35 C34 C30 121.53(11) . . ?
C35 C34 C33 123.10(11) . . ?
C30 C34 C33 115.21(10) . . ?
C36 C35 C34 118.83(11) . . ?
C36 C35 H35 120.6 . . ?
C34 C35 H35 120.6 . . ?
C35 C36 C40 121.65(10) . . ?
C35 C36 C37 124.60(11) . . ?
C40 C36 C37 113.69(10) . . ?
C36 C37 C38 101.17(9) . . ?
C36 C37 C51 113.90(10) . . ?
C38 C37 C51 112.20(10) . . ?
C36 C37 C49 109.86(10) . . ?
C38 C37 C49 110.34(10) . . ?
C51 C37 C49 109.16(10) . . ?
C37 C38 C39 108.65(9) . . ?
C37 C38 H38A 110.0 . . ?
C39 C38 H38A 110.0 . . ?
C37 C38 H38B 110.0 . . ?
C39 C38 H38B 110.0 . . ?
H38A C38 H38B 108.3 . . ?
C53 C39 C55 111.19(9) . . ?
C53 C39 C40 114.64(9) . . ?
C55 C39 C40 110.47(9) . . ?
C53 C39 C38 108.08(10) . . ?
C55 C39 C38 109.12(9) . . ?
C40 C39 C38 102.89(9) . . ?
C36 C40 C29 120.54(10) . . ?
C36 C40 C39 108.35(9) . . ?
C29 C40 C39 130.65(10) . . ?
C42 C41 C31 115.55(10) . . ?
C42 C41 H41A 108.4 . . ?
C31 C41 H41A 108.4 . . ?
C42 C41 H41B 108.4 . . ?
C31 C41 H41B 108.4 . . ?
H41A C41 H41B 107.5 . . ?
C41 C42 H42A 109.5 . . ?
C41 C42 H42B 109.5 . . ?
H42A C42 H42B 109.5 . . ?
C41 C42 H42C 109.5 . . ?
H42A C42 H42C 109.5 . . ?
H42B C42 H42C 109.5 . . ?
C44 C43 C31 115.74(10) . . ?
C44 C43 H43A 108.3 . . ?
C31 C43 H43A 108.3 . . ?
C44 C43 H43B 108.3 . . ?
C31 C43 H43B 108.3 . . ?
H43A C43 H43B 107.4 . . ?
C43 C44 H44A 109.5 . . ?
C43 C44 H44B 109.5 . . ?
H44A C44 H44B 109.5 . . ?
C43 C44 H44C 109.5 . . ?
H44A C44 H44C 109.5 . . ?
H44B C44 H44C 109.5 . . ?
C46 C45 C33 116.08(11) . . ?
C46 C45 H45A 108.3 . . ?
C33 C45 H45A 108.3 . . ?
C46 C45 H45B 108.3 . . ?
C33 C45 H45B 108.3 . . ?
H45A C45 H45B 107.4 . . ?
C45 C46 H46A 109.5 . . ?
C45 C46 H46B 109.5 . . ?
H46A C46 H46B 109.5 . . ?
C45 C46 H46C 109.5 . . ?
H46A C46 H46C 109.5 . . ?
H46B C46 H46C 109.5 . . ?
C48 C47 C33 115.59(11) . . ?
C48 C47 H47A 108.4 . . ?
C33 C47 H47A 108.4 . . ?
C48 C47 H47B 108.4 . . ?
C33 C47 H47B 108.4 . . ?
H47A C47 H47B 107.4 . . ?
C47 C48 H48A 109.5 . . ?
C47 C48 H48B 109.5 . . ?
H48A C48 H48B 109.5 . . ?
C47 C48 H48C 109.5 . . ?
H48A C48 H48C 109.5 . . ?
H48B C48 H48C 109.5 . . ?
C50 C49 C37 116.35(11) . . ?
C50 C49 H49A 108.2 . . ?
C37 C49 H49A 108.2 . . ?
C50 C49 H49B 108.2 . . ?
C37 C49 H49B 108.2 . . ?
H49A C49 H49B 107.4 . . ?
C49 C50 H50A 109.5 . . ?
C49 C50 H50B 109.5 . . ?
H50A C50 H50B 109.5 . . ?
C49 C50 H50C 109.5 . . ?
H50A C50 H50C 109.5 . . ?
H50B C50 H50C 109.5 . . ?
C52 C51 C37 116.47(11) . . ?
C52 C51 H51A 108.2 . . ?
C37 C51 H51A 108.2 . . ?
C52 C51 H51B 108.2 . . ?
C37 C51 H51B 108.2 . . ?
H51A C51 H51B 107.3 . . ?
C51 C52 H52A 109.5 . . ?
C51 C52 H52B 109.5 . . ?
H52A C52 H52B 109.5 . . ?
C51 C52 H52C 109.5 . . ?
H52A C52 H52C 109.5 . . ?
H52B C52 H52C 109.5 . . ?
C54 C53 C39 115.17(10) . . ?
C54 C53 H53A 108.5 . . ?
C39 C53 H53A 108.5 . . ?
C54 C53 H53B 108.5 . . ?
C39 C53 H53B 108.5 . . ?
H53A C53 H53B 107.5 . . ?
C53 C54 H54A 109.5 . . ?
C53 C54 H54B 109.5 . . ?
H54A C54 H54B 109.5 . . ?
C53 C54 H54C 109.5 . . ?
H54A C54 H54C 109.5 . . ?
H54B C54 H54C 109.5 . . ?
C56 C55 C39 115.59(10) . . ?
C56 C55 H55A 108.4 . . ?
C39 C55 H55A 108.4 . . ?
C56 C55 H55B 108.4 . . ?
C39 C55 H55B 108.4 . . ?
H55A C55 H55B 107.4 . . ?
C55 C56 H56A 109.5 . . ?
C55 C56 H56B 109.5 . . ?
H56A C56 H56B 109.5 . . ?
C55 C56 H56C 109.5 . . ?
H56A C56 H56C 109.5 . . ?
H56B C56 H56C 109.5 . . ?

loop_
_geom_bond_atom_site_label_1
_geom_bond_atom_site_label_2
_geom_bond_distance
_geom_bond_site_symmetry_2
_geom_bond_publ_flag
Si1 O1A 1.6121(18) . ?
Si1 O1B 1.619(2) . ?
Si1 C1 1.9090(11) . ?
Si1 C29 1.9228(12) . ?
Si1 H2A 1.44(3) . ?
Si1 H2B 1.44(3) . ?
O1A H2B 0.46(4) . ?
O1A H1A 0.887(10) . ?
O1B H2A 0.41(4) . ?
O1B H1B 0.882(10) . ?
C1 C2 1.4342(16) . ?
C1 C12 1.4359(16) . ?
C2 C6 1.4088(15) . ?
C2 C3 1.5699(16) . ?
C3 C13 1.5497(16) . ?
C3 C15 1.5554(16) . ?
C3 C4 1.5557(16) . ?
C4 C5 1.5330(16) . ?
C4 H4A 0.9900 . ?
C4 H4B 0.9900 . ?
C5 C6 1.5133(16) . ?
C5 C17 1.5455(16) . ?
C5 C19 1.5470(16) . ?
C6 C7 1.3807(16) . ?
C7 C8 1.3834(16) . ?
C7 H7 0.9500 . ?
C8 C12 1.3990(16) . ?
C8 C9 1.5137(16) . ?
C9 C21 1.5418(18) . ?
C9 C10 1.5453(17) . ?
C9 C23 1.5505(18) . ?
C10 C11 1.5582(16) . ?
C10 H10A 0.9900 . ?
C10 H10B 0.9900 . ?
C11 C25 1.5440(18) . ?
C11 C27 1.5463(19) . ?
C11 C12 1.5613(16) . ?
C13 C14 1.5201(18) . ?
C13 H13A 0.9900 . ?
C13 H13B 0.9900 . ?
C14 H14A 0.9800 . ?
C14 H14B 0.9800 . ?
C14 H14C 0.9800 . ?
C15 C16 1.5323(17) . ?
C15 H15A 0.9900 . ?
C15 H15B 0.9900 . ?
C16 H16A 0.9800 . ?
C16 H16B 0.9800 . ?
C16 H16C 0.9800 . ?
C17 C18 1.5265(19) . ?
C17 H17A 0.9900 . ?
C17 H17B 0.9900 . ?
C18 H18A 0.9800 . ?
C18 H18B 0.9800 . ?
C18 H18C 0.9800 . ?
C19 C20 1.5246(17) . ?
C19 H19A 0.9900 . ?
C19 H19B 0.9900 . ?
C20 H20A 0.9800 . ?
C20 H20B 0.9800 . ?
C20 H20C 0.9800 . ?
C21 C22 1.516(2) . ?
C21 H21A 0.9900 . ?
C21 H21B 0.9900 . ?
C22 H22A 0.9800 . ?
C22 H22B 0.9800 . ?
C22 H22C 0.9800 . ?
C23 C24 1.5250(19) . ?
C23 H23A 0.9900 . ?
C23 H23B 0.9900 . ?
C24 H24A 0.9800 . ?
C24 H24B 0.9800 . ?
C24 H24C 0.9800 . ?
C25 C26 1.519(2) . ?
C25 H25A 0.9900 . ?
C25 H25B 0.9900 . ?
C26 H26A 0.9800 . ?
C26 H26B 0.9800 . ?
C26 H26C 0.9800 . ?
C27 C28 1.539(2) . ?
C27 H27A 0.9900 . ?
C27 H27B 0.9900 . ?
C28 H28A 0.9800 . ?
C28 H28B 0.9800 . ?
C28 H28C 0.9800 . ?
C29 C40 1.4356(15) . ?
C29 C30 1.4375(15) . ?
C30 C34 1.3960(16) . ?
C30 C31 1.5527(15) . ?
C31 C43 1.5374(16) . ?
C31 C41 1.5459(16) . ?
C31 C32 1.5617(16) . ?
C32 C33 1.5472(16) . ?
C32 H32A 0.9900 . ?
C32 H32B 0.9900 . ?
C33 C34 1.5143(16) . ?
C33 C45 1.5400(18) . ?
C33 C47 1.5479(17) . ?
C34 C35 1.3844(16) . ?
C35 C36 1.3788(16) . ?
C35 H35 0.9500 . ?
C36 C40 1.4044(16) . ?
C36 C37 1.5174(16) . ?
C37 C38 1.5386(17) . ?
C37 C51 1.5432(18) . ?
C37 C49 1.5544(18) . ?
C38 C39 1.5637(16) . ?
C38 H38A 0.9900 . ?
C38 H38B 0.9900 . ?
C39 C53 1.5488(16) . ?
C39 C55 1.5496(16) . ?
C39 C40 1.5594(15) . ?
C41 C42 1.5310(17) . ?
C41 H41A 0.9900 . ?
C41 H41B 0.9900 . ?
C42 H42A 0.9800 . ?
C42 H42B 0.9800 . ?
C42 H42C 0.9800 . ?
C43 C44 1.5246(18) . ?
C43 H43A 0.9900 . ?
C43 H43B 0.9900 . ?
C44 H44A 0.9800 . ?
C44 H44B 0.9800 . ?
C44 H44C 0.9800 . ?
C45 C46 1.517(2) . ?
C45 H45A 0.9900 . ?
C45 H45B 0.9900 . ?
C46 H46A 0.9800 . ?
C46 H46B 0.9800 . ?
C46 H46C 0.9800 . ?
C47 C48 1.5308(18) . ?
C47 H47A 0.9900 . ?
C47 H47B 0.9900 . ?
C48 H48A 0.9800 . ?
C48 H48B 0.9800 . ?
C48 H48C 0.9800 . ?
C49 C50 1.526(2) . ?
C49 H49A 0.9900 . ?
C49 H49B 0.9900 . ?
C50 H50A 0.9800 . ?
C50 H50B 0.9800 . ?
C50 H50C 0.9800 . ?
C51 C52 1.522(2) . ?
C51 H51A 0.9900 . ?
C51 H51B 0.9900 . ?
C52 H52A 0.9800 . ?
C52 H52B 0.9800 . ?
C52 H52C 0.9800 . ?
C53 C54 1.5334(16) . ?
C53 H53A 0.9900 . ?
C53 H53B 0.9900 . ?
C54 H54A 0.9800 . ?
C54 H54B 0.9800 . ?
C54 H54C 0.9800 . ?
C55 C56 1.5313(17) . ?
C55 H55A 0.9900 . ?
C55 H55B 0.9900 . ?
C56 H56A 0.9800 . ?
C56 H56B 0.9800 . ?
C56 H56C 0.9800 . ?

loop_
_geom_torsion_atom_site_label_1
_geom_torsion_atom_site_label_2
_geom_torsion_atom_site_label_3
_geom_torsion_atom_site_label_4
_geom_torsion
_geom_torsion_site_symmetry_1
_geom_torsion_site_symmetry_2
_geom_torsion_site_symmetry_3
_geom_torsion_site_symmetry_4
_geom_torsion_publ_flag
C12 C1 C2 C6 -8.73(16) . . . . ?
Si1 C1 C2 C6 171.41(8) . . . . ?
C12 C1 C2 C3 164.58(11) . . . . ?
Si1 C1 C2 C3 -15.28(17) . . . . ?
C6 C2 C3 C13 128.07(10) . . . . ?
C1 C2 C3 C13 -45.83(16) . . . . ?
C6 C2 C3 C15 -105.58(11) . . . . ?
C1 C2 C3 C15 80.52(15) . . . . ?
C6 C2 C3 C4 11.76(12) . . . . ?
C1 C2 C3 C4 -162.14(12) . . . . ?
C13 C3 C4 C5 -143.09(10) . . . . ?
C15 C3 C4 C5 98.06(11) . . . . ?
C2 C3 C4 C5 -22.70(12) . . . . ?
C3 C4 C5 C6 24.25(12) . . . . ?
C3 C4 C5 C17 144.26(10) . . . . ?
C3 C4 C5 C19 -92.01(12) . . . . ?
C1 C2 C6 C7 -1.07(17) . . . . ?
C3 C2 C6 C7 -175.84(10) . . . . ?
C1 C2 C6 C5 178.16(10) . . . . ?
C3 C2 C6 C5 3.39(13) . . . . ?
C4 C5 C6 C7 162.07(11) . . . . ?
C17 C5 C6 C7 42.60(15) . . . . ?
C19 C5 C6 C7 -78.07(14) . . . . ?
C4 C5 C6 C2 -17.14(13) . . . . ?
C17 C5 C6 C2 -136.61(11) . . . . ?
C19 C5 C6 C2 102.72(11) . . . . ?
C2 C6 C7 C8 8.62(17) . . . . ?
C5 C6 C7 C8 -170.53(11) . . . . ?
C6 C7 C8 C12 -5.92(18) . . . . ?
C6 C7 C8 C9 175.93(11) . . . . ?
C7 C8 C9 C21 -41.15(17) . . . . ?
C12 C8 C9 C21 140.59(11) . . . . ?
C7 C8 C9 C10 -162.32(12) . . . . ?
C12 C8 C9 C10 19.42(13) . . . . ?
C7 C8 C9 C23 79.32(14) . . . . ?
C12 C8 C9 C23 -98.95(12) . . . . ?
C8 C9 C10 C11 -21.68(13) . . . . ?
C21 C9 C10 C11 -143.37(11) . . . . ?
C23 C9 C10 C11 92.44(12) . . . . ?
C9 C10 C11 C25 135.11(11) . . . . ?
C9 C10 C11 C27 -104.64(12) . . . . ?
C9 C10 C11 C12 17.03(13) . . . . ?
C7 C8 C12 C1 -4.29(18) . . . . ?
C9 C8 C12 C1 174.04(10) . . . . ?
C7 C8 C12 C11 172.27(11) . . . . ?
C9 C8 C12 C11 -9.39(14) . . . . ?
C2 C1 C12 C8 11.40(16) . . . . ?
Si1 C1 C12 C8 -168.75(9) . . . . ?
C2 C1 C12 C11 -164.30(11) . . . . ?
Si1 C1 C12 C11 15.55(17) . . . . ?
C25 C11 C12 C8 -121.73(11) . . . . ?
C27 C11 C12 C8 112.73(12) . . . . ?
C10 C11 C12 C8 -4.99(13) . . . . ?
C25 C11 C12 C1 54.36(17) . . . . ?
C27 C11 C12 C1 -71.17(16) . . . . ?
C10 C11 C12 C1 171.11(12) . . . . ?
C15 C3 C13 C14 -172.23(11) . . . . ?
C4 C3 C13 C14 69.09(13) . . . . ?
C2 C3 C13 C14 -43.53(14) . . . . ?
C13 C3 C15 C16 -59.10(13) . . . . ?
C4 C3 C15 C16 59.04(13) . . . . ?
C2 C3 C15 C16 172.18(10) . . . . ?
C6 C5 C17 C18 52.66(15) . . . . ?
C4 C5 C17 C18 -60.38(15) . . . . ?
C19 C5 C17 C18 173.24(11) . . . . ?
C6 C5 C19 C20 -177.01(10) . . . . ?
C4 C5 C19 C20 -65.29(14) . . . . ?
C17 C5 C19 C20 60.04(13) . . . . ?
C8 C9 C21 C22 -50.85(16) . . . . ?
C10 C9 C21 C22 63.52(15) . . . . ?
C23 C9 C21 C22 -170.22(12) . . . . ?
C8 C9 C23 C24 178.32(12) . . . . ?
C21 C9 C23 C24 -58.36(15) . . . . ?
C10 C9 C23 C24 67.87(15) . . . . ?
C27 C11 C25 C26 172.55(12) . . . . ?
C10 C11 C25 C26 -68.10(15) . . . . ?
C12 C11 C25 C26 44.67(15) . . . . ?
C25 C11 C27 C28 49.63(16) . . . . ?
C10 C11 C27 C28 -70.03(15) . . . . ?
C12 C11 C27 C28 175.66(12) . . . . ?
C40 C29 C30 C34 3.04(16) . . . . ?
Si1 C29 C30 C34 177.24(9) . . . . ?
C40 C29 C30 C31 -173.53(11) . . . . ?
Si1 C29 C30 C31 0.67(17) . . . . ?
C34 C30 C31 C43 -125.83(11) . . . . ?
C29 C30 C31 C43 51.06(16) . . . . ?
C34 C30 C31 C41 110.16(11) . . . . ?
C29 C30 C31 C41 -72.95(15) . . . . ?
C34 C30 C31 C32 -6.09(12) . . . . ?
C29 C30 C31 C32 170.80(11) . . . . ?
C43 C31 C32 C33 125.42(10) . . . . ?
C41 C31 C32 C33 -114.02(11) . . . . ?
C30 C31 C32 C33 4.48(12) . . . . ?
C31 C32 C33 C34 -1.39(12) . . . . ?
C31 C32 C33 C45 120.06(11) . . . . ?
C31 C32 C33 C47 -116.23(11) . . . . ?
C29 C30 C34 C35 4.22(18) . . . . ?
C31 C30 C34 C35 -178.53(11) . . . . ?
C29 C30 C34 C33 -171.44(10) . . . . ?
C31 C30 C34 C33 5.80(14) . . . . ?
C45 C33 C34 C35 58.96(15) . . . . ?
C32 C33 C34 C35 -178.36(11) . . . . ?
C47 C33 C34 C35 -61.46(15) . . . . ?
C45 C33 C34 C30 -125.45(11) . . . . ?
C32 C33 C34 C30 -2.77(13) . . . . ?
C47 C33 C34 C30 114.12(12) . . . . ?
C30 C34 C35 C36 -6.50(18) . . . . ?
C33 C34 C35 C36 168.82(11) . . . . ?
C34 C35 C36 C40 1.33(18) . . . . ?
C34 C35 C36 C37 -175.71(11) . . . . ?
C35 C36 C37 C38 156.50(12) . . . . ?
C40 C36 C37 C38 -20.75(13) . . . . ?
C35 C36 C37 C51 35.92(17) . . . . ?
C40 C36 C37 C51 -141.33(11) . . . . ?
C35 C36 C37 C49 -86.89(14) . . . . ?
C40 C36 C37 C49 95.87(12) . . . . ?
C36 C37 C38 C39 22.73(13) . . . . ?
C51 C37 C38 C39 144.50(10) . . . . ?
C49 C37 C38 C39 -93.53(12) . . . . ?
C37 C38 C39 C53 104.08(11) . . . . ?
C37 C38 C39 C55 -134.89(10) . . . . ?
C37 C38 C39 C40 -17.56(12) . . . . ?
C35 C36 C40 C29 6.10(18) . . . . ?
C37 C36 C40 C29 -176.56(10) . . . . ?
C35 C36 C40 C39 -166.94(11) . . . . ?
C37 C36 C40 C39 10.40(14) . . . . ?
C30 C29 C40 C36 -8.03(16) . . . . ?
Si1 C29 C40 C36 177.62(9) . . . . ?
C30 C29 C40 C39 163.26(11) . . . . ?
Si1 C29 C40 C39 -11.09(17) . . . . ?
C53 C39 C40 C36 -112.43(11) . . . . ?
C55 C39 C40 C36 121.01(10) . . . . ?
C38 C39 C40 C36 4.65(12) . . . . ?
C53 C39 C40 C29 75.48(15) . . . . ?
C55 C39 C40 C29 -51.09(16) . . . . ?
C38 C39 C40 C29 -167.45(12) . . . . ?
C43 C31 C41 C42 51.22(13) . . . . ?
C30 C31 C41 C42 176.62(10) . . . . ?
C32 C31 C41 C42 -69.79(13) . . . . ?
C41 C31 C43 C44 172.94(10) . . . . ?
C30 C31 C43 C44 48.13(14) . . . . ?
C32 C31 C43 C44 -67.57(13) . . . . ?
C34 C33 C45 C46 51.27(15) . . . . ?
C32 C33 C45 C46 -64.50(14) . . . . ?
C47 C33 C45 C46 170.94(11) . . . . ?
C34 C33 C47 C48 -177.79(11) . . . . ?
C45 C33 C47 C48 59.91(14) . . . . ?
C32 C33 C47 C48 -66.54(14) . . . . ?
C36 C37 C49 C50 58.52(15) . . . . ?
C38 C37 C49 C50 169.22(12) . . . . ?
C51 C37 C49 C50 -67.04(15) . . . . ?
C36 C37 C51 C52 55.23(15) . . . . ?
C38 C37 C51 C52 -58.95(15) . . . . ?
C49 C37 C51 C52 178.41(11) . . . . ?
C55 C39 C53 C54 -52.09(14) . . . . ?
C40 C39 C53 C54 -178.28(10) . . . . ?
C38 C39 C53 C54 67.65(13) . . . . ?
C53 C39 C55 C56 -173.71(10) . . . . ?
C40 C39 C55 C56 -45.25(13) . . . . ?
C38 C39 C55 C56 67.17(12) . . . . ?
